data_1574839
loop_
_publ_author_name
'Nguyen, Tri Minh'
'Tawfik, Sherif Abdulkader'
'Tran, Truyen'
'Gupta, Sunil'
'Rana, Santu'
'Venkatesh, Svetha'

_publ_section_title
;
 The search for superionic solid-state electrolytes using a
 physics-informed generative model.
;
_journal_issue 17
_journal_name_full 'Materials horizons'
_journal_page_first 6945
_journal_page_last 6955
_journal_paper_doi 10.1039/d5mh00767d
_journal_volume 12
_journal_year 2025
_chemical_formula_structural Li3Br2Cl
_chemical_formula_sum 'Br8 Cl4 Li12'
_space_group_IT_number 1
_space_group_name_Hall 'P 1'
_space_group_name_H-M_alt 'P 1'
_symmetry_Int_Tables_number 1
_symmetry_space_group_name_H-M 'P 1'
_audit_update_record
;
2025-04-08 deposited with the CCDC.	2025-06-06 downloaded from the CCDC.
;
_cell_angle_alpha 90.00002501
_cell_angle_beta 90.00000716
_cell_angle_gamma 90.00001850
_cell_formula_units_Z 4
_cell_length_a 6.36230533
_cell_length_b 6.69681090
_cell_length_c 11.13929413
_cell_volume 474.614
_cod_data_source_file d5mh00767d3.cif
_cod_data_source_block Li3Br2Cl
_cod_depositor_comments 'Adding full bibliography for 1574820--1574854.cif.'
_cod_original_cell_volume 474.61363944
_cod_original_formula_sum 'Li12 Br8 Cl4'
_cod_database_code 1574839

loop_
_symmetry_equiv_pos_site_id
_symmetry_equiv_pos_as_xyz
1 'x, y, z'

loop_
_atom_site_type_symbol
_atom_site_label
_atom_site_symmetry_multiplicity
_atom_site_fract_x
_atom_site_fract_y
_atom_site_fract_z
_atom_site_occupancy
Li Li0 1 0.25269144 0.24090796 0.84460542 1
Li Li1 1 0.74730996 0.74090786 0.65539476 1
Li Li2 1 0.71276752 0.79444233 0.00000748 1
Li Li3 1 0.75260435 0.25802592 0.84401710 1
Li Li4 1 0.28723208 0.29444353 0.49999408 1
Li Li5 1 0.24739521 0.75802668 0.65598312 1
Li Li6 1 0.75269134 0.25909215 0.15539427 1
Li Li7 1 0.24730982 0.75909211 0.34460571 1
Li Li8 1 0.21276747 0.70555769 -0.00000728 1
Li Li9 1 0.25260424 0.24197376 0.15598243 1
Li Li10 1 0.78723210 0.20555645 0.50000576 1
Li Li11 1 0.74739493 0.74197344 0.34401717 1
Br Br12 1 0.00114440 0.41027013 0.66602267 1
Br Br13 1 -0.00097242 -0.08864055 0.16608642 1
Br Br14 1 -0.00114413 0.91027034 0.83397736 1
Br Br15 1 0.00097171 0.41135938 0.33391358 1
Br Br16 1 0.50114417 0.08972980 0.33397731 1
Br Br17 1 0.49902767 0.58864064 0.83391355 1
Br Br18 1 0.49885568 0.58972978 0.16602274 1
Br Br19 1 0.50097193 0.08864073 0.66608630 1
Cl Cl20 1 0.51054283 0.10487509 -0.00010575 1
Cl Cl21 1 0.48945736 0.60487548 0.50010566 1
Cl Cl22 1 0.01054291 0.39512485 0.00010561 1
Cl Cl23 1 -0.01054256 0.89512445 0.49989453 1
